data_7027623
loop_
_publ_author_name
'Deloffre, Alexis'
'Halut, Sabine'
'Salles, Laurent'
'Br\'egeault, Jean-Marie'
'Gregorio, Jos\'e Ribeiro'
'Denise, Bernard'
'Rudler, Henri'

_publ_section_title
;
 Synthesis, structural characterization and catalytic properties of a
 novel monomeric rhenium(V)methyl(oxo)bis(\h2-picolinato) complex:
 [CH3Re(O)(pic)2]&#x200A;&#x2020;
;
_journal_issue 17
_journal_name_full 'Journal of the Chemical Society, Dalton Transactions'
_journal_page_first 2897
_journal_paper_doi 10.1039/a904952e
_journal_year 1999
_chemical_formula_moiety ' C13 H11 Re1 O5 N2 '
_chemical_formula_sum 'C13 H11 N2 O5 Re'
_chemical_formula_weight 461.44
_space_group_crystal_system monoclinic
_space_group_IT_number 15
_space_group_name_Hall '-C 2yc'
_space_group_name_H-M_alt 'C 1 2/c 1'
_atom_sites_solution_hydrogens geom
_atom_sites_solution_primary direct
_audit_creation_date 99-02-01
_audit_creation_method CRYSTALS
_cell_angle_alpha 90
_cell_angle_beta 111.75(2)
_cell_angle_gamma 90
_cell_formula_units_Z 8
_cell_length_a 28.339(7)
_cell_length_b 7.070(3)
_cell_length_c 15.124(3)
_cell_measurement_reflns_used 25
_cell_measurement_temperature 293
_cell_measurement_theta_max 14.5
_cell_measurement_theta_min 14
_cell_volume 2814.5(15)
_computing_cell_refinement 'CAD-4 software (Enraf-Nonius, 1989)'
_computing_data_collection 'CAD-4 software (Enraf-Nonius, 1989)'
_computing_data_reduction
;
RC93 (Watkin, D.J., Prout, C.K., Lilley, P.M.deQ. 1994)
;
_computing_molecular_graphics
;
 CAMERON (Watkin, Prout & Pearce,  1996)
;
_computing_publication_material
;
CRYSTALS Issue 10 (Watkin, Prout, Carruthers & Betteridge, 1996)
;
_computing_structure_refinement
;
CRYSTALS Issue 10 (Watkin, Prout, Carruthers & Betteridge, 1996)
;
_computing_structure_solution 'SIR92 (Giacovazzo et al, 1992)'
_diffrn_ambient_temperature 293
_diffrn_measurement_device '  Enraf-nonius CAD4 '
_diffrn_measurement_method 2\q/\w
_diffrn_radiation_monochromator graphite
_diffrn_radiation_type 'Mo K\a'
_diffrn_radiation_wavelength 0.71073
_diffrn_reflns_av_R_equivalents 0.06
_diffrn_reflns_limit_h_max 0
_diffrn_reflns_limit_h_min 0
_diffrn_reflns_limit_k_max 0
_diffrn_reflns_limit_k_min 0
_diffrn_reflns_limit_l_max 0
_diffrn_reflns_limit_l_min 0
_diffrn_reflns_number 2835
_diffrn_reflns_theta_max 25
_diffrn_reflns_theta_min 1
_diffrn_standards_decay_% 0.00
_diffrn_standards_interval_time ' one hour '
_diffrn_standards_number 2
_exptl_absorpt_coefficient_mu 8.77
_exptl_absorpt_correction_T_max 1.00
_exptl_absorpt_correction_T_min 0.82
_exptl_absorpt_correction_type psi-scan
_exptl_crystal_colour ' green '
_exptl_crystal_density_diffrn 2.18
_exptl_crystal_description ' parallelepiped '
_exptl_crystal_F_000 1731.22
_exptl_crystal_size_max 0.04
_exptl_crystal_size_mid 0.04
_exptl_crystal_size_min 0.03
_refine_diff_density_max 1.03
_refine_diff_density_min -1.07
_refine_ls_extinction_coef 43.
_refine_ls_extinction_method 'Larson 1970 Crystallographic Computing eq 22'
_refine_ls_goodness_of_fit_obs 1.0467
_refine_ls_hydrogen_treatment
;
 H atoms placed geometrically after each cycle
;
_refine_ls_matrix_type full
_refine_ls_number_parameters 192
_refine_ls_number_reflns 2072
_refine_ls_R_factor_obs 0.0320
_refine_ls_shift/esd_max 0.032062
_refine_ls_structure_factor_coef F
_refine_ls_weighting_scheme
;
 Chebychev polynomial (Carruthers & Watkin, 1979)
;
_refine_ls_wR_factor_obs 0.0392
_reflns_limit_h_max 31
_reflns_limit_h_min -33
_reflns_limit_k_max 8
_reflns_limit_k_min 0
_reflns_limit_l_max 17
_reflns_limit_l_min 0
_reflns_number_observed 2072
_reflns_number_total 2607
_reflns_observed_criterion >3.00\s(I)
_cod_data_source_file 904952esup1.cif
_cod_data_source_block CRYSTALS_cif
_cod_depositor_comments
;
 Updating space group information.

 Antanas Vaitkus,
 2018-08-09

The following automatic conversions were performed:

'_exptl_absorpt_correction_type' value 'Psiscan ' changed to
'psi-scan' according to
/home/saulius/struct/CIF-dictionaries/cif_core.dic dictionary named
'cif_core.dic' version 2.4.2 from 2011-04-26.

Automatic conversion script
Id: cif_fix_values 1891 2012-01-12 08:04:46Z andrius 

The following automatic conversions were performed:

'_atom_sites_solution_primary' value 'Direct_Methods' was changed to
'direct'.

'_atom_sites_solution_hydrogens' value 'Geometric' was changed to
'geom'.

Automatic conversion script
Id: cif_fix_values 6452 2018-10-05 10:23:21Z andrius 
;
_cod_original_cell_volume 2814(2)
_cod_original_sg_symbol_H-M 'C 1 2/c 1 '
_cod_original_formula_sum ' C13 H11 Re1 O5 N2 '
_cod_database_code 7027623

loop_
_space_group_symop_id
_space_group_symop_operation_xyz
1 x,y,z
2 -x,-y,-z
3 x+1/2,y+1/2,z
4 -x+1/2,-y+1/2,-z
5 -x,y,-z+1/2
6 x,-y,z+1/2
7 -x+1/2,y+1/2,-z+1/2
8 x+1/2,-y+1/2,z+1/2

loop_
_atom_site_aniso_label
_atom_site_aniso_U_11
_atom_site_aniso_U_22
_atom_site_aniso_U_33
_atom_site_aniso_U_23
_atom_site_aniso_U_13
_atom_site_aniso_U_12
RE1 0.0342(2) 0.0347(2) 0.0339(2) -0.00078(8) 0.0126(1) -0.00546(9)
O1 0.050(3) 0.034(2) 0.046(2) 0.007(2) 0.023(2) -0.002(2)
O2 0.083(4) 0.045(3) 0.142(6) -0.027(3) 0.067(4) -0.022(3)
O3 0.053(3) 0.059(3) 0.035(2) -0.012(2) 0.013(2) -0.004(2)
O4 0.069(4) 0.117(5) 0.049(3) -0.030(3) 0.030(3) -0.010(4)
O5 0.078(4) 0.045(2) 0.077(4) -0.001(2) 0.037(3) -0.019(3)
N1 0.031(2) 0.053(3) 0.027(2) 0.003(2) 0.006(2) 0.003(2)
N2 0.042(3) 0.026(2) 0.039(3) 0.001(2) 0.017(2) -0.008(2)
C1 0.064(5) 0.068(5) 0.051(4) 0.015(3) 0.033(4) 0.017(4)
C2 0.073(6) 0.108(7) 0.043(4) 0.018(4) 0.029(4) 0.041(5)
C3 0.069(5) 0.094(7) 0.039(4) -0.016(4) 0.010(4) 0.029(5)
C4 0.056(4) 0.063(4) 0.052(4) -0.020(3) 0.008(3) 0.019(4)
C5 0.033(3) 0.041(3) 0.049(3) -0.002(3) 0.008(3) 0.012(3)
C6 0.044(4) 0.032(3) 0.065(4) -0.001(3) 0.023(3) 0.003(3)
C7 0.043(3) 0.028(3) 0.043(3) -0.001(2) 0.019(3) -0.004(2)
C8 0.048(4) 0.044(3) 0.066(4) -0.001(3) 0.029(3) -0.003(3)
C9 0.044(4) 0.065(4) 0.067(5) 0.006(4) 0.016(3) 0.011(3)
C10 0.049(4) 0.065(5) 0.055(4) 0.009(3) 0.011(3) 0.004(3)
C11 0.044(3) 0.054(3) 0.034(3) 0.006(3) 0.009(3) -0.003(3)
C12 0.046(4) 0.053(4) 0.041(3) -0.013(3) 0.015(3) -0.015(3)
C13 0.042(4) 0.080(5) 0.053(4) 0.013(4) 0.010(3) 0.013(3)

loop_
_atom_site_label
_atom_site_fract_x
_atom_site_fract_y
_atom_site_fract_z
_atom_site_U_iso_or_equiv
_atom_site_occupancy
_atom_site_thermal_displace_type
RE1 0.093833(8) 0.12116(3) 0.48990(1) 0.0340 1.0000 Uani
O1 0.1268(2) 0.3817(5) 0.4808(3) 0.0406 1.0000 Uani
O2 0.1586(3) 0.6515(8) 0.5518(6) 0.0686 1.0000 Uani
O3 0.1072(2) 0.0529(7) 0.3728(3) 0.0473 1.0000 Uani
O4 0.1662(2) -0.014(1) 0.3141(4) 0.0655 1.0000 Uani
O5 0.0686(2) -0.0618(7) 0.5251(4) 0.0596 1.0000 Uani
N1 0.0901(2) 0.2834(7) 0.6032(3) 0.0364 1.0000 Uani
N2 0.1740(2) 0.0642(6) 0.5479(3) 0.0336 1.0000 Uani
C1 0.0691(3) 0.226(1) 0.6655(5) 0.0546 1.0000 Uani
C2 0.0678(4) 0.340(1) 0.7383(6) 0.0605 1.0000 Uani
C3 0.0875(3) 0.519(1) 0.7474(5) 0.0597 1.0000 Uani
C4 0.1098(3) 0.581(1) 0.6856(5) 0.0533 1.0000 Uani
C5 0.1098(2) 0.4603(9) 0.6144(5) 0.0404 1.0000 Uani
C6 0.1342(2) 0.5091(9) 0.5449(5) 0.0439 1.0000 Uani
C7 0.1933(2) 0.0226(8) 0.4815(4) 0.0359 1.0000 Uani
C8 0.2442(3) -0.012(1) 0.5026(6) 0.0491 1.0000 Uani
C9 0.2754(3) -0.006(1) 0.5970(6) 0.0576 1.0000 Uani
C10 0.2565(3) 0.034(1) 0.6661(5) 0.0575 1.0000 Uani
C11 0.2053(2) 0.069(1) 0.6392(4) 0.0436 1.0000 Uani
C12 0.1548(2) 0.0165(9) 0.3815(5) 0.0447 1.0000 Uani
C13 0.0258(3) 0.255(1) 0.3995(5) 0.0567 1.0000 Uani
H1 0.0521 0.0937 0.6561 0.082(8) 1.0000 Uiso
H2 0.0530 0.2941 0.7855 0.082(8) 1.0000 Uiso
H3 0.0867 0.6026 0.7998 0.082(8) 1.0000 Uiso
H4 0.1243 0.7078 0.6915 0.082(8) 1.0000 Uiso
H8 0.2520 -0.0440 0.4498 0.082(8) 1.0000 Uiso
H9 0.3111 -0.0313 0.6116 0.082(8) 1.0000 Uiso
H10 0.2815 0.0462 0.7387 0.082(8) 1.0000 Uiso
H11 0.1916 0.0999 0.6890 0.082(8) 1.0000 Uiso
H130 0.0302 0.3891 0.3790 0.082(8) 1.0000 Uiso
H131 0.0023 0.2599 0.4345 0.082(8) 1.0000 Uiso
H132 0.0112 0.1761 0.3413 0.082(8) 1.0000 Uiso

loop_
_atom_type_symbol
_atom_type_scat_dispersion_real
_atom_type_scat_dispersion_imag
_atom_type_scat_Cromer_Mann_a1
_atom_type_scat_Cromer_Mann_b1
_atom_type_scat_Cromer_Mann_a2
_atom_type_scat_Cromer_Mann_b2
_atom_type_scat_Cromer_Mann_a3
_atom_type_scat_Cromer_Mann_b3
_atom_type_scat_Cromer_Mann_a4
_atom_type_scat_Cromer_Mann_b4
_atom_type_scat_Cromer_Mann_c
_atom_type_scat_source
'Re  ' -1.5980 7.2320 28.7621 1.6719 15.7189 9.0923 14.5564 0.3505 5.4417 52.0861 10.4720 International_Tables_Vol_IV_Table_2.2B
'O   ' 0.0080 0.0060 3.0485 13.2771 2.2868 5.7011 1.5463 0.3239 0.8670 32.9089 0.2508 International_Tables_Vol_IV_Table_2.2B
'N   ' 0.0040 0.0030 12.2126 0.0057 3.1322 9.8933 2.0125 28.9975 1.1663 0.5826 -11.5290 International_Tables_Vol_IV_Table_2.2B
'C   ' 0.0020 0.0020 2.3100 20.8439 1.0200 10.2075 1.5886 0.5687 0.8650 51.6512 0.2156 International_Tables_Vol_IV_Table_2.2B
'H   ' 0.0000 0.0000 0.4930 10.5109 0.3229 26.1257 0.1402 3.1424 0.0408 57.7997 0.0030 International_Tables_Vol_IV_Table_2.2B

loop_
_geom_angle_atom_site_label_1
_geom_angle_atom_site_label_2
_geom_angle_atom_site_label_3
_geom_angle
_geom_angle_publ_flag
O1 RE1 O3 85.3(2) no
O1 RE1 O5 164.6(2) no
O3 RE1 O5 109.9(2) no
O1 RE1 N1 74.4(2) no
O3 RE1 N1 159.7(2) no
O5 RE1 N1 90.4(2) no
O1 RE1 N2 76.2(2) no
O3 RE1 N2 78.3(2) no
O5 RE1 N2 103.8(2) no
N1 RE1 N2 97.8(2) no
O1 RE1 C13 83.5(3) no
O3 RE1 C13 87.9(2) no
O5 RE1 C13 99.1(3) no
N1 RE1 C13 88.5(3) no
N2 RE1 C13 156.1(3) no
RE1 O1 C6 121.3(4) no
RE1 O3 C12 118.5(4) no
RE1 N1 C1 125.1(5) no
RE1 N1 C5 117.6(4) no
C1 N1 C5 117.3(6) no
RE1 N2 C7 113.4(4) no
RE1 N2 C11 127.8(4) no
C7 N2 C11 118.8(6) no
N1 C1 C2 122.1(8) no
N1 C1 H1 118.5(7) no
C2 C1 H1 119.3(7) no
C1 C2 C3 119.5(8) no
C1 C2 H2 121.2(10) no
C3 C2 H2 119.3(9) no
C2 C3 C4 119.6(7) no
C2 C3 H3 120.1(9) no
C4 C3 H3 120.2(10) no
C3 C4 C5 118.1(8) no
C3 C4 H4 120.8(8) no
C5 C4 H4 121.1(8) no
N1 C5 C4 123.3(7) no
N1 C5 C6 113.6(5) no
C4 C5 C6 123.0(7) no
O1 C6 O2 125.5(7) no
O1 C6 C5 112.4(5) no
O2 C6 C5 122.0(6) no
N2 C7 C8 123.1(6) no
N2 C7 C12 114.4(5) no
C8 C7 C12 122.5(6) no
C7 C8 C9 116.7(7) no
C7 C8 H8 113.8(7) no
C9 C8 H8 129.4(8) no
C8 C9 C10 121.2(7) no
C8 C9 H9 116.5(8) no
C10 C9 H9 122.3(8) no
C9 C10 C11 118.6(7) no
C9 C10 H10 120.4(7) no
C11 C10 H10 120.9(7) no
N2 C11 C10 121.5(6) no
N2 C11 H11 119.6(6) no
C10 C11 H11 118.9(6) no
O3 C12 O4 122.3(6) no
O3 C12 C7 115.2(5) no
O4 C12 C7 122.4(6) no
RE1 C13 H130 115.3(6) no
RE1 C13 H131 107.3(5) no
H130 C13 H131 108.2(8) no
RE1 C13 H132 107.4(6) no
H130 C13 H132 108.2(7) no
H131 C13 H132 110.5(8) no

loop_
_geom_bond_atom_site_label_1
_geom_bond_atom_site_label_2
_geom_bond_distance
_geom_bond_publ_flag
RE1 O1 2.094(4) yes
RE1 O3 2.003(4) yes
RE1 O5 1.658(5) yes
RE1 N1 2.097(5) yes
RE1 N2 2.149(5) yes
RE1 C13 2.128(7) yes
O1 C6 1.283(8) yes
O2 C6 1.204(8) yes
O3 C12 1.329(8) yes
O4 C12 1.198(8) yes
N1 C1 1.349(8) yes
N1 C5 1.355(8) yes
N2 C7 1.343(8) yes
N2 C11 1.336(8) yes
C1 C2 1.38(1) yes
C1 H1 1.038(8) no
C2 C3 1.37(1) yes
C2 H2 1.007(8) no
C3 C4 1.38(1) yes
C3 H3 0.994(7) no
C4 C5 1.373(9) yes
C4 H4 0.980(9) no
C5 C6 1.496(9) yes
C7 C8 1.378(9) yes
C7 C12 1.502(9) yes
C8 C9 1.37(1) yes
C8 H8 0.930(7) no
C9 C10 1.37(1) yes
C9 H9 0.969(7) no
C10 C11 1.38(1) yes
C10 H10 1.067(7) no
C11 H11 0.992(6) no
C13 H130 1.017(8) no
C13 H131 0.994(8) no
C13 H132 0.994(8) no
